data_7212562
loop_
_publ_author_name
'Zhuang, Gui-Lin'
'Kong, Xiang-Jian'
'Long, La-Sheng'
'Huang, Rong-Bin'
'Zheng, Lan-Sun'

_publ_section_title
;
 Effect of lanthanide contraction on crystal structures of lanthanide
 coordination polymers with 2,5-piperazinedione-1,4-diacetic acid
;
_journal_issue 10
_journal_name_full CrystEngComm
_journal_page_first 2691
_journal_paper_doi 10.1039/c001537g
_journal_volume 12
_journal_year 2010
_chemical_formula_sum 'C12 H16 N3 O11 Pr'
_chemical_formula_weight 519.19
_chemical_name_systematic
;
?
;
_space_group_IT_number 2
_symmetry_cell_setting triclinic
_symmetry_space_group_name_Hall '-P 1'
_symmetry_space_group_name_H-M 'P -1'
_atom_sites_solution_hydrogens geom
_atom_sites_solution_primary direct
_atom_sites_solution_secondary difmap
_audit_creation_method SHELXL-97
_cell_angle_alpha 106.740(4)
_cell_angle_beta 101.306(4)
_cell_angle_gamma 92.424(3)
_cell_formula_units_Z 2
_cell_length_a 8.5017(3)
_cell_length_b 9.4822(3)
_cell_length_c 10.8767(5)
_cell_measurement_reflns_used 8335
_cell_measurement_temperature 173(2)
_cell_measurement_theta_max 32.5575
_cell_measurement_theta_min 2.2472
_cell_volume 818.80(6)
_computing_cell_refinement 'CrysAlis RED'
_computing_data_collection 'CrysAlis CCD'
_computing_data_reduction 'CrysAlis RED'
_computing_molecular_graphics 'SHELXL-97 (Sheldrick, 1997)'
_computing_publication_material 'SHELXL-97 (Sheldrick, 1997)'
_computing_structure_refinement 'SHELXL-97 (Sheldrick, 1997)'
_computing_structure_solution 'SHELXS-97 (Sheldrick, 1990)'
_diffrn_ambient_temperature 173(2)
_diffrn_measured_fraction_theta_full 0.993
_diffrn_measured_fraction_theta_max 0.993
_diffrn_measurement_device_type 'CrysAlis CCD, Oxford Diffraction Ltd.'
_diffrn_measurement_method 'phi and omega scans'
_diffrn_radiation_monochromator graphite
_diffrn_radiation_source 'Enhance (Mo) X-ray Source'
_diffrn_radiation_type MoK\a
_diffrn_radiation_wavelength 0.71073
_diffrn_reflns_av_R_equivalents 0.0276
_diffrn_reflns_av_sigmaI/netI 0.0318
_diffrn_reflns_limit_h_max 10
_diffrn_reflns_limit_h_min -10
_diffrn_reflns_limit_k_max 11
_diffrn_reflns_limit_k_min -11
_diffrn_reflns_limit_l_max 13
_diffrn_reflns_limit_l_min -13
_diffrn_reflns_number 8809
_diffrn_reflns_theta_full 26.00
_diffrn_reflns_theta_max 26.00
_diffrn_reflns_theta_min 2.26
_exptl_absorpt_coefficient_mu 3.045
_exptl_absorpt_correction_T_max 0.6581
_exptl_absorpt_correction_T_min 0.5166
_exptl_absorpt_correction_type multi-scan
_exptl_absorpt_process_details 'CrysAlis RED'
_exptl_crystal_colour green
_exptl_crystal_density_diffrn 2.106
_exptl_crystal_density_meas ?
_exptl_crystal_density_method 'not measured'
_exptl_crystal_description nubby
_exptl_crystal_F_000 512
_exptl_crystal_size_max 0.25
_exptl_crystal_size_mid 0.15
_exptl_crystal_size_min 0.15
_refine_diff_density_max 0.709
_refine_diff_density_min -0.914
_refine_diff_density_rms 0.104
_refine_ls_extinction_method none
_refine_ls_goodness_of_fit_ref 1.053
_refine_ls_hydrogen_treatment constr
_refine_ls_matrix_type full
_refine_ls_number_parameters 244
_refine_ls_number_reflns 3200
_refine_ls_number_restraints 0
_refine_ls_restrained_S_all 1.053
_refine_ls_R_factor_all 0.0226
_refine_ls_R_factor_gt 0.0194
_refine_ls_shift/su_max 0.001
_refine_ls_shift/su_mean 0.000
_refine_ls_structure_factor_coef Fsqd
_refine_ls_weighting_details 'calc w=1/[\s^2^(Fo^2^)+(0.0264P)^2^+0.0000P] where P=(Fo^2^+2Fc^2^)/3'
_refine_ls_weighting_scheme calc
_refine_ls_wR_factor_gt 0.0479
_refine_ls_wR_factor_ref 0.0485
_reflns_number_gt 2858
_reflns_number_total 3200
_reflns_threshold_expression >2sigma(I)
_cod_data_source_file c001537g.txt
_cod_data_source_block complex2
_cod_depositor_comments
;
The following automatic conversions were performed:

'_exptl_crystal_density_meas' value 'not measured' was changed to '?'
- the value is perceived as not measured.

Automatic conversion script
Id: cif_fix_values 3008 2015-01-20 13:52:24Z robertas 
;
_cod_original_cell_volume 818.80(5)
_cod_original_sg_symbol_H-M p-1
_cod_database_code 7212562

loop_
_symmetry_equiv_pos_as_xyz
'x, y, z'
'-x, -y, -z'

loop_
_atom_site_label
_atom_site_type_symbol
_atom_site_fract_x
_atom_site_fract_y
_atom_site_fract_z
_atom_site_U_iso_or_equiv
_atom_site_adp_type
_atom_site_occupancy
_atom_site_symmetry_multiplicity
_atom_site_calc_flag
_atom_site_refinement_flags
Pr1 Pr 0.753315(18) 0.986911(16) 0.501770(16) 0.00789(6) Uani 1 1 d .
O1 O 0.0271(2) 0.0674(2) -0.3665(2) 0.0131(4) Uani 1 1 d .
O2 O 0.2652(2) 0.1891(2) -0.2619(2) 0.0139(4) Uani 1 1 d .
O3 O 0.1185(4) 0.5021(3) -0.1091(3) 0.0381(7) Uani 1 1 d .
O4 O 0.3854(3) 0.3134(2) 0.2912(2) 0.0300(6) Uani 1 1 d .
O5 O 0.2398(2) 0.7437(2) 0.3483(2) 0.0146(4) Uani 1 1 d .
O6 O 0.4838(2) 0.8545(2) 0.4438(2) 0.0125(4) Uani 1 1 d .
O7 O 0.8447(2) 0.7441(2) 0.5184(2) 0.0163(5) Uani 1 1 d .
O8 O 1.2661(3) 0.8538(2) 0.6343(2) 0.0165(5) Uani 1 1 d .
O9 O 1.3026(3) 0.9253(2) 0.8534(2) 0.0232(5) Uani 1 1 d .
N1 N 0.1653(3) 0.3104(3) -0.0290(3) 0.0155(5) Uani 1 1 d .
N2 N 0.3655(3) 0.4981(3) 0.2003(3) 0.0130(5) Uani 1 1 d .
N3 N 1.0353(3) 0.6247(2) 0.6121(2) 0.0121(5) Uani 1 1 d .
C1 C 0.1218(3) 0.1545(3) -0.2628(3) 0.0115(6) Uani 1 1 d .
C2 C 0.0515(4) 0.2112(3) -0.1424(3) 0.0184(7) Uani 1 1 d .
H2A H -0.0425 0.2642 -0.1650 0.022 Uiso 1 1 calc R
H2B H 0.0122 0.1255 -0.1178 0.022 Uiso 1 1 calc R
C3 C 0.2559(4) 0.2479(3) 0.0662(3) 0.0183(7) Uani 1 1 d .
H3A H 0.3384 0.1917 0.0264 0.022 Uiso 1 1 calc R
H3B H 0.1815 0.1763 0.0835 0.022 Uiso 1 1 calc R
C4 C 0.3390(4) 0.3566(3) 0.1955(3) 0.0141(6) Uani 1 1 d .
C5 C 0.1925(4) 0.4518(3) -0.0248(3) 0.0198(7) Uani 1 1 d .
C6 C 0.3177(4) 0.5505(3) 0.0862(3) 0.0199(7) Uani 1 1 d .
H6A H 0.4150 0.5658 0.0524 0.024 Uiso 1 1 calc R
H6B H 0.2769 0.6482 0.1156 0.024 Uiso 1 1 calc R
C7 C 0.4666(4) 0.6038(3) 0.3162(3) 0.0158(6) Uani 1 1 d .
H7A H 0.5678 0.6334 0.2937 0.019 Uiso 1 1 calc R
H7B H 0.4956 0.5547 0.3853 0.019 Uiso 1 1 calc R
C8 C 0.3883(3) 0.7410(3) 0.3709(3) 0.0107(6) Uani 1 1 d .
C9 C 0.9188(3) 0.6331(3) 0.5145(3) 0.0127(6) Uani 1 1 d .
C10 C 1.1316(4) 0.5005(3) 0.6047(3) 0.0223(7) Uani 1 1 d .
H10A H 1.1315 0.4684 0.6836 0.027 Uiso 1 1 calc R
H10B H 1.2443 0.5367 0.6094 0.027 Uiso 1 1 calc R
C11 C 1.0829(4) 0.7483(3) 0.7333(3) 0.0128(6) Uani 1 1 d .
H11A H 1.1041 0.7079 0.8087 0.015 Uiso 1 1 calc R
H11B H 0.9913 0.8087 0.7427 0.015 Uiso 1 1 calc R
C12 C 1.2316(4) 0.8492(3) 0.7408(3) 0.0136(6) Uani 1 1 d .
O1W O 0.7216(2) 0.9580(2) 0.7136(2) 0.0160(5) Uani 1 1 d .
H13A H 0.6838 1.0327 0.7557 0.024 Uiso 1 1 calc R
H13B H 0.6492 0.8711 0.6980 0.024 Uiso 1 1 d R
O2W O 0.4149(3) 0.8855(2) 0.0970(2) 0.0209(5) Uani 1 1 d .

loop_
_atom_site_aniso_label
_atom_site_aniso_U_11
_atom_site_aniso_U_22
_atom_site_aniso_U_33
_atom_site_aniso_U_23
_atom_site_aniso_U_13
_atom_site_aniso_U_12
Pr1 0.00708(8) 0.00770(8) 0.00790(9) 0.00114(6) 0.00116(6) 0.00094(5)
O1 0.0101(10) 0.0144(10) 0.0113(11) -0.0006(8) 0.0010(9) 0.0005(8)
O2 0.0124(11) 0.0141(10) 0.0121(11) 0.0010(8) 0.0008(9) -0.0010(8)
O3 0.068(2) 0.0291(14) 0.0175(14) 0.0123(11) -0.0007(14) 0.0134(13)
O4 0.0528(17) 0.0123(11) 0.0180(13) 0.0068(10) -0.0097(12) -0.0051(11)
O5 0.0090(10) 0.0137(10) 0.0169(12) 0.0000(9) 0.0003(9) 0.0025(8)
O6 0.0118(10) 0.0066(9) 0.0164(12) 0.0005(8) 0.0020(9) -0.0001(8)
O7 0.0191(11) 0.0111(10) 0.0190(12) 0.0044(9) 0.0034(10) 0.0073(8)
O8 0.0225(12) 0.0143(10) 0.0160(12) 0.0075(9) 0.0067(10) 0.0049(9)
O9 0.0298(13) 0.0218(12) 0.0133(12) 0.0038(10) -0.0011(10) -0.0100(10)
N1 0.0214(14) 0.0135(12) 0.0088(13) 0.0000(10) 0.0012(11) 0.0022(10)
N2 0.0156(13) 0.0088(11) 0.0129(14) 0.0011(10) 0.0024(11) 0.0009(9)
N3 0.0147(13) 0.0078(11) 0.0116(13) 0.0012(10) 0.0001(11) 0.0020(9)
C1 0.0129(15) 0.0096(13) 0.0113(15) 0.0042(11) -0.0008(12) 0.0020(11)
C2 0.0173(16) 0.0221(16) 0.0114(16) -0.0003(13) 0.0012(13) 0.0010(13)
C3 0.0278(18) 0.0107(14) 0.0137(17) 0.0019(12) 0.0009(14) 0.0016(12)
C4 0.0166(16) 0.0087(13) 0.0159(17) 0.0032(12) 0.0022(13) 0.0010(11)
C5 0.0318(18) 0.0188(15) 0.0104(16) 0.0049(13) 0.0065(14) 0.0072(14)
C6 0.036(2) 0.0110(14) 0.0153(17) 0.0068(13) 0.0064(15) 0.0031(13)
C7 0.0133(15) 0.0094(14) 0.0192(17) -0.0019(12) -0.0001(13) 0.0013(11)
C8 0.0144(15) 0.0096(13) 0.0089(15) 0.0037(11) 0.0032(12) 0.0010(11)
C9 0.0149(15) 0.0120(13) 0.0129(16) 0.0052(12) 0.0047(13) 0.0027(11)
C10 0.0293(19) 0.0162(15) 0.0141(17) -0.0010(13) -0.0054(14) 0.0119(13)
C11 0.0175(16) 0.0094(13) 0.0096(15) 0.0000(11) 0.0021(13) 0.0038(11)
C12 0.0196(16) 0.0087(13) 0.0146(17) 0.0060(12) 0.0042(13) 0.0049(11)
O1W 0.0231(12) 0.0098(10) 0.0153(12) 0.0034(9) 0.0057(10) 0.0002(8)
O2W 0.0243(12) 0.0210(11) 0.0177(12) 0.0052(10) 0.0072(10) 0.0007(9)

loop_
_atom_type_symbol
_atom_type_description
_atom_type_scat_dispersion_real
_atom_type_scat_dispersion_imag
_atom_type_scat_source
C C 0.0033 0.0016 'International Tables Vol C Tables 4.2.6.8 and 6.1.1.4'
H H 0.0000 0.0000 'International Tables Vol C Tables 4.2.6.8 and 6.1.1.4'
N N 0.0061 0.0033 'International Tables Vol C Tables 4.2.6.8 and 6.1.1.4'
O O 0.0106 0.0060 'International Tables Vol C Tables 4.2.6.8 and 6.1.1.4'
Pr Pr -0.2180 2.8214 'International Tables Vol C Tables 4.2.6.8 and 6.1.1.4'

loop_
_geom_angle_atom_site_label_1
_geom_angle_atom_site_label_2
_geom_angle_atom_site_label_3
_geom_angle
_geom_angle_site_symmetry_1
_geom_angle_site_symmetry_3
O8 Pr1 O6 103.83(7) 2_776 .
O8 Pr1 O1 100.57(7) 2_776 1_666
O6 Pr1 O1 155.13(7) . 1_666
O8 Pr1 O1W 146.19(7) 2_776 .
O6 Pr1 O1W 77.95(7) . .
O1 Pr1 O1W 79.15(7) 1_666 .
O8 Pr1 O7 142.80(7) 2_776 .
O6 Pr1 O7 83.98(6) . .
O1 Pr1 O7 79.45(6) 1_666 .
O1W Pr1 O7 70.84(7) . .
O8 Pr1 O1 72.19(7) 2_776 2_665
O6 Pr1 O1 126.14(7) . 2_665
O1 Pr1 O1 66.43(8) 1_666 2_665
O1W Pr1 O1 134.34(7) . 2_665
O7 Pr1 O1 74.01(6) . 2_665
O8 Pr1 O5 72.18(7) 2_776 2_676
O6 Pr1 O5 111.53(6) . 2_676
O1 Pr1 O5 71.65(6) 1_666 2_676
O1W Pr1 O5 75.83(7) . 2_676
O7 Pr1 O5 139.20(7) . 2_676
O1 Pr1 O5 117.26(6) 2_665 2_676
O8 Pr1 O6 74.40(7) 2_776 2_676
O6 Pr1 O6 63.09(7) . 2_676
O1 Pr1 O6 120.29(7) 1_666 2_676
O1W Pr1 O6 76.77(7) . 2_676
O7 Pr1 O6 137.83(6) . 2_676
O1 Pr1 O6 146.59(6) 2_665 2_676
O5 Pr1 O6 49.77(6) 2_676 2_676
O8 Pr1 O2 74.71(7) 2_776 2_665
O6 Pr1 O2 76.56(6) . 2_665
O1 Pr1 O2 114.97(7) 1_666 2_665
O1W Pr1 O2 136.49(6) . 2_665
O7 Pr1 O2 71.91(7) . 2_665
O1 Pr1 O2 50.10(6) 2_665 2_665
O5 Pr1 O2 146.89(6) 2_676 2_665
O6 Pr1 O2 120.13(6) 2_676 2_665
O8 Pr1 C1 70.72(7) 2_776 2_665
O6 Pr1 C1 101.14(7) . 2_665
O1 Pr1 C1 91.31(7) 1_666 2_665
O1W Pr1 C1 142.81(7) . 2_665
O7 Pr1 C1 72.09(7) . 2_665
O1 Pr1 C1 25.45(7) 2_665 2_665
O5 Pr1 C1 135.14(7) 2_676 2_665
O6 Pr1 C1 136.53(7) 2_676 2_665
O2 Pr1 C1 24.69(7) 2_665 2_665
O8 Pr1 C8 70.88(7) 2_776 2_676
O6 Pr1 C8 87.84(7) . 2_676
O1 Pr1 C8 95.72(7) 1_666 2_676
O1W Pr1 C8 75.49(7) . 2_676
O7 Pr1 C8 146.31(7) . 2_676
O1 Pr1 C8 134.70(7) 2_665 2_676
O5 Pr1 C8 24.48(7) 2_676 2_676
O6 Pr1 C8 25.30(7) 2_676 2_676
O2 Pr1 C8 137.32(7) 2_665 2_676
C1 Pr1 C8 141.60(7) 2_665 2_676
C1 O1 Pr1 148.70(19) . 1_444
C1 O1 Pr1 95.08(17) . 2_665
Pr1 O1 Pr1 113.57(8) 1_444 2_665
C1 O2 Pr1 93.47(18) . 2_665
C8 O5 Pr1 95.39(17) . 2_676
C8 O6 Pr1 147.43(18) . .
C8 O6 Pr1 93.15(16) . 2_676
Pr1 O6 Pr1 116.91(7) . 2_676
C9 O7 Pr1 165.1(2) . .
C12 O8 Pr1 139.25(18) . 2_776
C5 N1 C3 123.0(3) . .
C5 N1 C2 118.3(3) . .
C3 N1 C2 118.5(2) . .
C4 N2 C7 120.4(2) . .
C4 N2 C6 123.0(3) . .
C7 N2 C6 116.0(2) . .
C9 N3 C10 123.9(3) . .
C9 N3 C11 120.8(2) . .
C10 N3 C11 115.2(2) . .
O2 C1 O1 121.2(3) . .
O2 C1 C2 121.9(3) . .
O1 C1 C2 117.0(2) . .
O2 C1 Pr1 61.84(16) . 2_665
O1 C1 Pr1 59.47(15) . 2_665
C2 C1 Pr1 174.34(19) . 2_665
N1 C2 C1 113.9(2) . .
N1 C2 H2A 108.8 . .
C1 C2 H2A 108.8 . .
N1 C2 H2B 108.8 . .
C1 C2 H2B 108.8 . .
H2A C2 H2B 107.7 . .
N1 C3 C4 115.9(2) . .
N1 C3 H3A 108.3 . .
C4 C3 H3A 108.3 . .
N1 C3 H3B 108.3 . .
C4 C3 H3B 108.3 . .
H3A C3 H3B 107.4 . .
O4 C4 N2 122.1(3) . .
O4 C4 C3 119.9(2) . .
N2 C4 C3 117.9(3) . .
O3 C5 N1 122.2(3) . .
O3 C5 C6 119.5(3) . .
N1 C5 C6 118.2(3) . .
N2 C6 C5 116.0(2) . .
N2 C6 H6A 108.3 . .
C5 C6 H6A 108.3 . .
N2 C6 H6B 108.3 . .
C5 C6 H6B 108.3 . .
H6A C6 H6B 107.4 . .
N2 C7 C8 113.8(2) . .
N2 C7 H7A 108.8 . .
C8 C7 H7A 108.8 . .
N2 C7 H7B 108.8 . .
C8 C7 H7B 108.8 . .
H7A C7 H7B 107.7 . .
O5 C8 O6 121.6(3) . .
O5 C8 C7 122.3(3) . .
O6 C8 C7 116.0(2) . .
O5 C8 Pr1 60.13(15) . 2_676
O6 C8 Pr1 61.55(14) . 2_676
C7 C8 Pr1 175.9(2) . 2_676
O7 C9 N3 123.4(3) . .
O7 C9 C10 118.1(3) . 2_766
N3 C9 C10 118.5(3) . 2_766
N3 C10 C9 117.2(3) . 2_766
N3 C10 H10A 108.0 . .
C9 C10 H10A 108.0 2_766 .
N3 C10 H10B 108.0 . .
C9 C10 H10B 108.0 2_766 .
H10A C10 H10B 107.2 . .
N3 C11 C12 114.8(3) . .
N3 C11 H11A 108.6 . .
C12 C11 H11A 108.6 . .
N3 C11 H11B 108.6 . .
C12 C11 H11B 108.6 . .
H11A C11 H11B 107.5 . .
O9 C12 O8 126.2(3) . .
O9 C12 C11 115.6(3) . .
O8 C12 C11 118.0(3) . .
Pr1 O1W H13A 109.5 . .
Pr1 O1W H13B 109.4 . .
H13A O1W H13B 109.4 . .

loop_
_geom_bond_atom_site_label_1
_geom_bond_atom_site_label_2
_geom_bond_distance
_geom_bond_site_symmetry_2
Pr1 O8 2.3896(19) 2_776
Pr1 O6 2.4414(19) .
Pr1 O1 2.4429(19) 1_666
Pr1 O1W 2.461(2) .
Pr1 O7 2.5047(19) .
Pr1 O1 2.576(2) 2_665
Pr1 O5 2.596(2) 2_676
Pr1 O6 2.624(2) 2_676
Pr1 O2 2.631(2) 2_665
Pr1 C1 2.979(3) 2_665
Pr1 C8 2.980(3) 2_676
O1 C1 1.285(3) .
O1 Pr1 2.4429(19) 1_444
O1 Pr1 2.576(2) 2_665
O2 C1 1.247(3) .
O2 Pr1 2.631(2) 2_665
O3 C5 1.231(4) .
O4 C4 1.227(4) .
O5 C8 1.240(3) .
O5 Pr1 2.596(2) 2_676
O6 C8 1.276(3) .
O6 Pr1 2.624(2) 2_676
O7 C9 1.244(3) .
O8 C12 1.261(4) .
O8 Pr1 2.3896(19) 2_776
O9 C12 1.245(4) .
N1 C5 1.338(4) .
N1 C3 1.448(4) .
N1 C2 1.459(4) .
N2 C4 1.335(3) .
N2 C7 1.452(4) .
N2 C6 1.459(4) .
N3 C9 1.326(4) .
N3 C10 1.454(4) .
N3 C11 1.461(4) .
C1 C2 1.513(4) .
C1 Pr1 2.979(3) 2_665
C2 H2A 0.9900 .
C2 H2B 0.9900 .
C3 C4 1.501(4) .
C3 H3A 0.9900 .
C3 H3B 0.9900 .
C5 C6 1.492(5) .
C6 H6A 0.9900 .
C6 H6B 0.9900 .
C7 C8 1.508(4) .
C7 H7A 0.9900 .
C7 H7B 0.9900 .
C8 Pr1 2.980(3) 2_676
C9 C10 1.503(4) 2_766
C10 C9 1.503(4) 2_766
C10 H10A 0.9900 .
C10 H10B 0.9900 .
C11 C12 1.528(4) .
C11 H11A 0.9900 .
C11 H11B 0.9900 .
O1W H13A 0.8400 .
O1W H13B 0.9599 .
